data_7060810
loop_
_publ_author_name
'Zhang, Baoyue'
'Ying, Jun'
'Zhang, Xinyue'
'Wang, Chen'
'Tian, Aixiang'

_publ_section_title
;
 Electrocatalytic, photocatalytic, fluorescence sensing and CO2RR
 properties of a series of homopolymolybdate hybrid coordination polymers
;
_journal_issue 30
_journal_name_full 'New Journal of Chemistry'
_journal_page_first 13340
_journal_page_last 13348
_journal_paper_doi 10.1039/D1NJ02283K
_journal_volume 45
_journal_year 2021
_chemical_formula_moiety 'Mo4 O13, C10 H14 Cu2 N4 O8, H2 O'
_chemical_formula_sum 'C10 H16 Cu2 Mo4 N4 O22'
_chemical_formula_weight 1055.11
_space_group_crystal_system monoclinic
_space_group_IT_number 14
_space_group_name_Hall '-P 2yn'
_space_group_name_H-M_alt 'P 1 21/n 1'
_atom_sites_solution_hydrogens mixed
_audit_creation_date 2020-10-07
_audit_creation_method
;
Olex2 1.3
(compiled 2020.06.28 svn.raecde09e for OlexSys, GUI svn.r6132)
;
_audit_update_record
;
2020-11-17 deposited with the CCDC.	2021-06-22 downloaded from the CCDC.
;
_cell_angle_alpha 90
_cell_angle_beta 90.6780(10)
_cell_angle_gamma 90
_cell_formula_units_Z 4
_cell_length_a 11.1802(5)
_cell_length_b 13.4116(6)
_cell_length_c 15.9634(7)
_cell_measurement_reflns_used 9479
_cell_measurement_temperature 296.15
_cell_measurement_theta_max 28.323
_cell_measurement_theta_min 2.236
_cell_volume 2393.45(18)
_computing_cell_refinement 'SAINT V8.18C (?, 2016)'
_computing_data_reduction 'SAINT V8.18C (?, 2016)'
_computing_molecular_graphics 'Olex2 1.3 (Dolomanov et al., 2009)'
_computing_publication_material 'Olex2 1.3 (Dolomanov et al., 2009)'
_computing_structure_refinement 'SHELXL 2018/3 (Sheldrick, 2015)'
_diffrn_ambient_temperature 296.15
_diffrn_measured_fraction_theta_full 0.997
_diffrn_measured_fraction_theta_max 0.997
_diffrn_measurement_device_type 'CCD area detector'
_diffrn_measurement_method 'phi and omega scans'
_diffrn_radiation_monochromator graphite
_diffrn_radiation_type MoK\a
_diffrn_radiation_wavelength 0.71073
_diffrn_reflns_av_R_equivalents 0.0270
_diffrn_reflns_av_unetI/netI 0.0275
_diffrn_reflns_Laue_measured_fraction_full 0.997
_diffrn_reflns_Laue_measured_fraction_max 0.997
_diffrn_reflns_limit_h_max 14
_diffrn_reflns_limit_h_min -12
_diffrn_reflns_limit_k_max 17
_diffrn_reflns_limit_k_min -17
_diffrn_reflns_limit_l_max 18
_diffrn_reflns_limit_l_min -21
_diffrn_reflns_number 17175
_diffrn_reflns_point_group_measured_fraction_full 0.997
_diffrn_reflns_point_group_measured_fraction_max 0.997
_diffrn_reflns_theta_full 25.242
_diffrn_reflns_theta_max 28.330
_diffrn_reflns_theta_min 1.983
_diffrn_source_current 30.0
_diffrn_source_power 1.2
_diffrn_source_voltage 40.0
_exptl_absorpt_coefficient_mu 3.890
_exptl_absorpt_correction_T_max 0.425
_exptl_absorpt_correction_T_min 0.378
_exptl_absorpt_correction_type multi-scan
_exptl_absorpt_process_details
;
SADABS-2008/1 (Bruker,2008) was used for absorption correction.
wR2(int) was 0.1002 before and 0.0282 after correction.
The Ratio of minimum to maximum transmission is 0.6633.
The \l/2 correction factor is 0.0015.
;
_exptl_crystal_colour blue
_exptl_crystal_density_diffrn 2.928
_exptl_crystal_description block
_exptl_crystal_F_000 2024
_exptl_crystal_size_max 0.26
_exptl_crystal_size_mid 0.24
_exptl_crystal_size_min 0.22
_refine_diff_density_max 1.505
_refine_diff_density_min -1.210
_refine_diff_density_rms 0.134
_refine_ls_extinction_coef 0.00202(11)
_refine_ls_extinction_expression Fc^*^=kFc[1+0.001xFc^2^\l^3^/sin(2\q)]^-1/4^
_refine_ls_extinction_method 'SHELXL-2018/3 (Sheldrick 2018)'
_refine_ls_goodness_of_fit_ref 1.044
_refine_ls_hydrogen_treatment constr
_refine_ls_matrix_type full
_refine_ls_number_parameters 386
_refine_ls_number_reflns 5945
_refine_ls_number_restraints 0
_refine_ls_restrained_S_all 1.044
_refine_ls_R_factor_all 0.0368
_refine_ls_R_factor_gt 0.0290
_refine_ls_shift/su_max 0.002
_refine_ls_shift/su_mean 0.000
_refine_ls_structure_factor_coef Fsqd
_refine_ls_weighting_details 'w=1/[\s^2^(Fo^2^)+(0.0403P)^2^+3.1612P] where P=(Fo^2^+2Fc^2^)/3'
_refine_ls_weighting_scheme calc
_refine_ls_wR_factor_gt 0.0717
_refine_ls_wR_factor_ref 0.0755
_reflns_Friedel_coverage 0.000
_reflns_number_gt 5087
_reflns_number_total 5945
_reflns_threshold_expression 'I > 2\s(I)'
_cod_data_source_file d1nj02283k2.cif
_cod_data_source_block 3
_cod_depositor_comments 'Adding full bibliography for 7060809--7060812.cif.'
_cod_database_code 7060810
_shelx_shelxl_version_number 2018/3
_shelx_space_group_comment
;
The symmetry employed for this shelxl refinement is uniquely defined
by the following loop, which should always be used as a source of
symmetry information in preference to the above space-group names.
They are only intended as comments.
;
_olex2_refinement_description
;
1. Fixed Uiso
 At 1.2 times of:
  All C(H) groups
 At 1.5 times of:
  All O(H,H) groups
2.a Riding coordinates:
 O17(H17A,H17B)
2.b Free rotating group:
 O1(H1A,H1B)
2.c Rotating group:
 O15(H15A,H15B), O16(H16A,H16B), O20(H20A,H20B)
2.d Aromatic/amide H refined with riding coordinates:
 C1(H1), C2(H2), C3(H3), C6(H6), C7(H7), C8(H8)
;
_olex2_submission_special_instructions 'No special instructions were received'

loop_
_space_group_symop_operation_xyz
'x, y, z'
'-x+1/2, y+1/2, -z+1/2'
'-x, -y, -z'
'x-1/2, -y-1/2, z-1/2'

loop_
_atom_site_label
_atom_site_type_symbol
_atom_site_fract_x
_atom_site_fract_y
_atom_site_fract_z
_atom_site_U_iso_or_equiv
_atom_site_adp_type
_atom_site_occupancy
_atom_site_site_symmetry_order
_atom_site_calc_flag
_atom_site_refinement_flags_posn
_atom_site_refinement_flags_adp
_atom_site_refinement_flags_occupancy
_atom_site_disorder_assembly
_atom_site_disorder_group
Mo1 Mo 0.37846(2) -1.08612(2) -0.00473(2) 0.01551(7) Uani 1 1 d . . . . .
Mo2 Mo 0.38510(2) -0.92929(2) 0.14800(2) 0.02106(8) Uani 1 1 d . . . . .
Mo3 Mo 0.38184(3) -0.90904(2) -0.14012(2) 0.02076(8) Uani 1 1 d . . . . .
Mo4 Mo 0.61365(3) -1.25343(2) -0.01389(2) 0.02699(8) Uani 1 1 d . . . . .
O15 O 0.6014(3) -1.1735(2) -0.54315(17) 0.0447(7) Uani 1 1 d . . . . .
H15A H 0.653000 -1.198481 -0.578152 0.067 Uiso 1 1 d R U . . .
H15B H 0.580304 -1.113590 -0.540121 0.067 Uiso 1 1 d R U . . .
O9 O 0.5842(3) -1.3772(2) -0.0186(2) 0.0478(8) Uani 1 1 d . . . . .
O12 O 0.4055(2) -0.77635(18) -0.10342(16) 0.0317(6) Uani 1 1 d . . . . .
O16 O 0.4750(3) -1.3497(2) -0.4866(2) 0.0434(7) Uani 1 1 d . . . . .
H16A H 0.459739 -1.391311 -0.523797 0.065 Uiso 1 1 d R U . . .
H16B H 0.410789 -1.318527 -0.502283 0.065 Uiso 1 1 d R U . . .
O5 O 0.4093(2) -0.93082(16) 0.00222(13) 0.0189(4) Uani 1 1 d . . . . .
O20 O 0.0006(2) -1.0214(2) -0.12612(17) 0.0334(6) Uani 1 1 d . . . . .
H20A H 0.037774 -0.978626 -0.095312 0.050 Uiso 1 1 d R U . . .
H20B H -0.065036 -1.042005 -0.141082 0.050 Uiso 1 1 d R U . . .
O11 O 0.7668(3) -1.2454(2) -0.01617(19) 0.0401(7) Uani 1 1 d . . . . .
O17 O 0.0516(3) -0.92683(18) -0.28815(18) 0.0346(6) Uani 1 1 d . . . . .
H17A H 0.104725 -0.890100 -0.294444 0.052 Uiso 1 1 d R U . . .
H17B H -0.013685 -0.895260 -0.273204 0.052 Uiso 1 1 d R U . . .
O3 O 0.4174(2) -0.79399(18) 0.12542(15) 0.0280(5) Uani 1 1 d . . . . .
O10 O 0.4174(3) -0.9004(2) -0.24305(16) 0.0382(7) Uani 1 1 d . . . . .
O4AA O 0.41271(19) -1.05459(17) -0.12125(13) 0.0189(4) Uani 1 1 d . . . . .
O0AA O 0.4136(3) -0.9354(2) 0.25286(16) 0.0378(6) Uani 1 1 d . . . . .
O7 O 0.4206(2) -1.21151(17) -0.00873(15) 0.0258(5) Uani 1 1 d . . . . .
O2 O 0.2330(2) -0.9320(2) 0.13892(18) 0.0353(6) Uani 1 1 d . . . . .
O4 O 0.4146(2) -1.06989(16) 0.11467(13) 0.0197(4) Uani 1 1 d . . . . .
O8 O 0.2297(2) -0.9192(2) -0.13992(18) 0.0347(6) Uani 1 1 d . . . . .
O6 O 0.2271(2) -1.0895(2) -0.00367(16) 0.0290(6) Uani 1 1 d . . . . .
O13 O 0.7135(3) -1.3637(2) -0.22491(18) 0.0424(7) Uani 1 1 d . . . . .
O14 O 0.6066(2) -1.3356(2) -0.34071(19) 0.0373(6) Uani 1 1 d . . . . .
O19 O 0.2825(3) -1.29050(19) -0.16843(16) 0.0335(6) Uani 1 1 d . . . . .
O18 O 0.1437(2) -1.1723(2) -0.17189(16) 0.0337(6) Uani 1 1 d . . . . .
Cu1 Cu 0.59434(4) -1.25365(4) -0.44051(3) 0.03380(12) Uani 1 1 d . . . . .
Cu2 Cu 0.09518(4) -1.05037(3) -0.22791(3) 0.02860(11) Uani 1 1 d . . . . .
C1 C 0.8027(4) -1.1133(3) -0.4171(2) 0.0346(8) Uani 1 1 d . . . . .
H1 H 0.780634 -1.082263 -0.466998 0.041 Uiso 1 1 calc R U . . .
C2 C 0.9004(4) -1.0792(3) -0.3728(3) 0.0345(9) Uani 1 1 d . . . . .
H2 H 0.942079 -1.024346 -0.392971 0.041 Uiso 1 1 calc R U . . .
C3 C 0.8749(3) -1.2013(3) -0.2748(2) 0.0267(7) Uani 1 1 d . . . . .
H3 H 0.899017 -1.233988 -0.226105 0.032 Uiso 1 1 calc R U . . .
C4 C 0.7749(3) -1.2349(2) -0.3186(2) 0.0232(6) Uani 1 1 d . . . . .
C5 C 0.6952(3) -1.3188(3) -0.2905(2) 0.0279(7) Uani 1 1 d . . . . .
C6 C 0.3757(4) -1.0775(3) -0.4106(2) 0.0315(8) Uani 1 1 d . . . . .
H6 H 0.403066 -1.045059 -0.458120 0.038 Uiso 1 1 calc R U . . .
C7 C 0.2779(4) -1.0383(3) -0.3690(2) 0.0309(8) Uani 1 1 d . . . . .
H7 H 0.242370 -0.979941 -0.388636 0.037 Uiso 1 1 calc R U . . .
C8 C 0.3875(3) -1.2037(3) -0.3172(2) 0.0306(8) Uani 1 1 d . . . . .
H8 H 0.423814 -1.261648 -0.297513 0.037 Uiso 1 1 calc R U . . .
C9 C 0.2896(3) -1.1667(2) -0.2750(2) 0.0237(7) Uani 1 1 d . . . . .
C10 C 0.2368(3) -1.2152(3) -0.1998(2) 0.0268(7) Uani 1 1 d . . . . .
N1 N 0.7388(3) -1.1905(2) -0.38939(18) 0.0268(6) Uani 1 1 d . . . . .
N2 N 0.9374(3) -1.1224(2) -0.30160(19) 0.0287(6) Uani 1 1 d . . . . .
N3 N 0.4318(3) -1.1598(2) -0.38489(18) 0.0285(6) Uani 1 1 d . . . . .
N4 N 0.2343(3) -1.0833(2) -0.30125(18) 0.0248(6) Uani 1 1 d . . . . .
O1 O 0.4092(3) -1.0896(3) -0.6112(2) 0.0525(9) Uani 1 1 d G . . . .
H1A H 0.349130 -1.128379 -0.612146 0.079 Uiso 1 1 d G U . . .
H1B H 0.408283 -1.053321 -0.654857 0.079 Uiso 1 1 d G U . . .

loop_
_atom_site_aniso_label
_atom_site_aniso_U_11
_atom_site_aniso_U_22
_atom_site_aniso_U_33
_atom_site_aniso_U_23
_atom_site_aniso_U_13
_atom_site_aniso_U_12
Mo1 0.01283(13) 0.01896(13) 0.01476(12) -0.00079(9) 0.00043(9) -0.00441(9)
Mo2 0.01803(14) 0.02793(15) 0.01733(13) -0.00551(11) 0.00450(10) -0.00073(10)
Mo3 0.01954(14) 0.02461(15) 0.01803(13) 0.00341(10) -0.00433(10) 0.00073(10)
Mo4 0.02697(16) 0.01853(14) 0.03542(17) -0.00217(12) -0.00132(12) 0.00356(11)
O15 0.0484(18) 0.058(2) 0.0279(14) -0.0075(13) 0.0036(12) 0.0166(15)
O9 0.060(2) 0.0218(13) 0.062(2) -0.0059(14) 0.0020(16) 0.0007(13)
O12 0.0372(15) 0.0233(12) 0.0345(14) 0.0057(11) -0.0044(11) 0.0012(11)
O16 0.0298(15) 0.0428(16) 0.0574(19) -0.0234(15) -0.0114(13) 0.0045(12)
O5 0.0162(10) 0.0214(11) 0.0190(10) -0.0011(8) 0.0003(8) 0.0000(8)
O20 0.0316(14) 0.0337(14) 0.0349(14) -0.0055(11) 0.0055(11) -0.0021(11)
O11 0.0294(15) 0.0401(16) 0.0508(17) 0.0007(13) -0.0026(12) 0.0088(12)
O17 0.0336(15) 0.0228(12) 0.0476(16) -0.0014(11) 0.0042(12) -0.0009(10)
O3 0.0302(13) 0.0250(12) 0.0289(12) -0.0106(10) 0.0021(10) 0.0010(10)
O10 0.0398(16) 0.0509(17) 0.0237(13) 0.0075(12) -0.0046(11) 0.0017(13)
O4AA 0.0169(10) 0.0246(11) 0.0151(10) -0.0038(9) -0.0005(8) -0.0030(9)
O0AA 0.0405(16) 0.0517(17) 0.0213(12) -0.0081(12) 0.0035(11) -0.0035(13)
O7 0.0282(13) 0.0203(11) 0.0288(12) -0.0024(10) 0.0009(10) -0.0044(10)
O2 0.0188(12) 0.0483(16) 0.0390(15) -0.0107(13) 0.0090(11) -0.0011(11)
O4 0.0194(11) 0.0231(11) 0.0167(10) 0.0022(8) 0.0006(8) -0.0035(9)
O8 0.0217(13) 0.0425(16) 0.0396(15) 0.0036(12) -0.0060(11) 0.0025(11)
O6 0.0145(11) 0.0449(16) 0.0277(13) -0.0024(11) 0.0025(9) -0.0071(10)
O13 0.0553(19) 0.0370(15) 0.0350(15) 0.0044(12) 0.0061(13) -0.0059(14)
O14 0.0265(13) 0.0363(15) 0.0493(16) 0.0002(13) 0.0020(12) -0.0086(11)
O19 0.0446(16) 0.0246(12) 0.0313(13) 0.0031(11) -0.0015(12) 0.0014(11)
O18 0.0375(15) 0.0321(14) 0.0318(13) 0.0033(11) 0.0110(11) 0.0006(11)
Cu1 0.0264(2) 0.0392(3) 0.0358(3) -0.0071(2) -0.00393(19) -0.00178(19)
Cu2 0.0271(2) 0.0273(2) 0.0316(2) 0.00134(18) 0.00851(18) 0.00082(17)
C1 0.043(2) 0.0310(19) 0.0299(18) 0.0050(15) -0.0033(16) -0.0033(17)
C2 0.039(2) 0.0280(19) 0.037(2) 0.0061(16) 0.0000(17) -0.0091(16)
C3 0.0302(18) 0.0214(16) 0.0286(17) 0.0001(13) 0.0021(14) 0.0007(14)
C4 0.0233(16) 0.0214(15) 0.0251(16) -0.0010(13) 0.0030(12) 0.0021(12)
C5 0.0253(17) 0.0246(16) 0.0339(18) -0.0041(14) 0.0076(14) -0.0009(14)
C6 0.039(2) 0.0325(19) 0.0232(17) 0.0005(14) 0.0093(15) -0.0045(16)
C7 0.040(2) 0.0274(18) 0.0253(17) 0.0026(14) 0.0060(15) 0.0015(16)
C8 0.0302(19) 0.0292(18) 0.0326(18) -0.0008(15) 0.0028(15) 0.0006(15)
C9 0.0261(17) 0.0228(16) 0.0222(15) -0.0029(13) -0.0002(12) -0.0031(13)
C10 0.0329(19) 0.0227(16) 0.0248(16) -0.0041(13) -0.0007(14) -0.0060(14)
N1 0.0264(15) 0.0272(14) 0.0266(14) -0.0043(12) 0.0019(11) 0.0005(12)
N2 0.0285(16) 0.0251(14) 0.0326(15) -0.0019(12) 0.0005(12) -0.0050(12)
N3 0.0301(16) 0.0305(15) 0.0249(14) -0.0086(12) 0.0045(12) -0.0009(12)
N4 0.0267(15) 0.0260(14) 0.0216(13) -0.0025(11) 0.0023(11) -0.0031(11)
O1 0.049(2) 0.069(2) 0.0395(18) 0.0090(16) -0.0047(15) -0.0114(17)

loop_
_atom_type_symbol
_atom_type_description
_atom_type_scat_dispersion_real
_atom_type_scat_dispersion_imag
_atom_type_scat_source
C C 0.0033 0.0016 'International Tables Vol C Tables 4.2.6.8 and 6.1.1.4'
H H 0.0000 0.0000 'International Tables Vol C Tables 4.2.6.8 and 6.1.1.4'
Cu Cu 0.3201 1.2651 'International Tables Vol C Tables 4.2.6.8 and 6.1.1.4'
Mo Mo -1.6832 0.6857 'International Tables Vol C Tables 4.2.6.8 and 6.1.1.4'
N N 0.0061 0.0033 'International Tables Vol C Tables 4.2.6.8 and 6.1.1.4'
O O 0.0106 0.0060 'International Tables Vol C Tables 4.2.6.8 and 6.1.1.4'

loop_
_geom_angle_atom_site_label_1
_geom_angle_atom_site_label_2
_geom_angle_atom_site_label_3
_geom_angle
_geom_angle_site_symmetry_1
_geom_angle_site_symmetry_3
_geom_angle_publ_flag
Mo3 Mo1 Mo2 91.498(10) . . ?
O5 Mo1 Mo2 84.89(5) 3_635 . ?
O5 Mo1 Mo2 46.71(6) . . ?
O5 Mo1 Mo3 85.48(5) 3_635 . ?
O5 Mo1 Mo3 45.85(6) . . ?
O5 Mo1 O5 75.15(9) . 3_635 ?
O4AA Mo1 Mo2 125.28(7) . . ?
O4AA Mo1 Mo3 36.26(7) . . ?
O4AA Mo1 O5 78.62(9) . . ?
O4AA Mo1 O5 77.80(8) . 3_635 ?
O4AA Mo1 O4 149.85(9) . . ?
O7 Mo1 Mo2 130.72(8) . . ?
O7 Mo1 Mo3 132.97(8) . . ?
O7 Mo1 O5 154.99(11) . . ?
O7 Mo1 O5 79.84(10) . 3_635 ?
O7 Mo1 O4AA 96.76(11) . . ?
O7 Mo1 O4 95.16(10) . . ?
O4 Mo1 Mo2 35.60(7) . . ?
O4 Mo1 Mo3 124.72(7) . . ?
O4 Mo1 O5 78.90(9) . . ?
O4 Mo1 O5 77.21(9) . 3_635 ?
O6 Mo1 Mo2 91.38(9) . . ?
O6 Mo1 Mo3 92.65(9) . . ?
O6 Mo1 O5 175.78(10) . 3_635 ?
O6 Mo1 O5 100.84(11) . . ?
O6 Mo1 O4AA 102.88(11) . . ?
O6 Mo1 O7 104.14(12) . . ?
O6 Mo1 O4 100.87(11) . . ?
O5 Mo2 Mo1 40.99(5) . . ?
O3 Mo2 Mo1 119.12(7) . . ?
O3 Mo2 O5 78.13(9) . . ?
O3 Mo2 O4AA 82.25(10) . 3_635 ?
O3 Mo2 O4 145.98(10) . . ?
O4AA Mo2 Mo1 79.24(5) 3_635 . ?
O4AA Mo2 O5 72.07(8) 3_635 . ?
O0AA Mo2 Mo1 135.67(10) . . ?
O0AA Mo2 O5 162.29(12) . . ?
O0AA Mo2 O3 101.56(13) . . ?
O0AA Mo2 O4AA 90.29(12) . 3_635 ?
O0AA Mo2 O2 104.91(14) . . ?
O0AA Mo2 O4 100.81(12) . . ?
O2 Mo2 Mo1 84.69(9) . . ?
O2 Mo2 O5 92.40(11) . . ?
O2 Mo2 O3 101.39(13) . . ?
O2 Mo2 O4AA 163.13(10) . 3_635 ?
O2 Mo2 O4 97.21(12) . . ?
O4 Mo2 Mo1 34.94(6) . . ?
O4 Mo2 O5 72.83(8) . . ?
O4 Mo2 O4AA 72.33(9) . 3_635 ?
O12 Mo3 Mo1 119.35(8) . . ?
O12 Mo3 O5 78.32(10) . . ?
O12 Mo3 O4AA 147.85(10) . . ?
O12 Mo3 O4 85.82(10) . 3_635 ?
O5 Mo3 Mo1 41.09(5) . . ?
O5 Mo3 O4 72.19(8) . 3_635 ?
O10 Mo3 Mo1 134.90(10) . . ?
O10 Mo3 O12 101.66(13) . . ?
O10 Mo3 O5 158.58(11) . . ?
O10 Mo3 O4AA 99.77(12) . . ?
O10 Mo3 O4 86.41(11) . 3_635 ?
O10 Mo3 O8 104.60(14) . . ?
O4AA Mo3 Mo1 35.13(6) . . ?
O4AA Mo3 O5 73.03(8) . . ?
O4AA Mo3 O4 71.87(8) . 3_635 ?
O4 Mo3 Mo1 79.15(5) 3_635 . ?
O8 Mo3 Mo1 85.43(9) . . ?
O8 Mo3 O12 102.12(13) . . ?
O8 Mo3 O5 96.25(11) . . ?
O8 Mo3 O4AA 95.29(11) . . ?
O8 Mo3 O4 164.58(11) . 3_635 ?
O9 Mo4 O12 102.87(14) . 3_635 ?
O9 Mo4 O5 162.81(13) . 3_635 ?
O9 Mo4 O11 104.68(16) . . ?
O9 Mo4 O3 104.51(14) . 3_635 ?
O9 Mo4 O7 93.51(13) . . ?
O12 Mo4 O5 73.11(9) 3_635 3_635 ?
O12 Mo4 O7 78.09(10) 3_635 . ?
O11 Mo4 O12 97.47(13) . 3_635 ?
O11 Mo4 O5 92.47(11) . 3_635 ?
O11 Mo4 O3 97.41(13) . 3_635 ?
O11 Mo4 O7 161.81(12) . . ?
O3 Mo4 O12 144.23(11) 3_635 3_635 ?
O3 Mo4 O5 73.92(9) 3_635 3_635 ?
O3 Mo4 O7 77.67(10) 3_635 . ?
O7 Mo4 O5 69.35(8) . 3_635 ?
H15A O15 H15B 126.3 . . ?
Cu1 O15 H15A 110.9 . . ?
Cu1 O15 H15B 117.5 . . ?
Mo3 O12 Mo4 118.61(13) . 3_635 ?
H16A O16 H16B 87.5 . . ?
Cu1 O16 H16A 146.1 . . ?
Cu1 O16 H16B 110.1 . . ?
Mo1 O5 Mo1 104.85(9) . 3_635 ?
Mo1 O5 Mo2 92.30(8) . . ?
Mo1 O5 Mo3 93.06(8) . . ?
Mo1 O5 Mo4 90.42(7) 3_635 3_635 ?
Mo1 O5 Mo4 164.66(11) . 3_635 ?
Mo2 O5 Mo1 96.24(8) . 3_635 ?
Mo2 O5 Mo4 84.49(7) . 3_635 ?
Mo3 O5 Mo1 97.19(8) . 3_635 ?
Mo3 O5 Mo2 163.75(11) . . ?
Mo3 O5 Mo4 86.30(7) . 3_635 ?
H20A O20 H20B 145.1 . . ?
Cu2 O20 H20A 109.8 . . ?
Cu2 O20 H20B 100.3 . . ?
H17A O17 H17B 111.5 . . ?
Cu2 O17 H17A 114.2 . . ?
Cu2 O17 H17B 118.2 . . ?
Mo2 O3 Mo4 117.61(12) . 3_635 ?
Mo1 O4AA Mo2 111.03(10) . 3_635 ?
Mo1 O4AA Mo3 108.61(10) . . ?
Mo3 O4AA Mo2 103.30(9) . 3_635 ?
Mo1 O7 Mo4 120.30(12) . . ?
Mo1 O4 Mo2 109.46(10) . . ?
Mo1 O4 Mo3 110.34(10) . 3_635 ?
Mo2 O4 Mo3 103.53(9) . 3_635 ?
C5 O14 Cu1 117.3(2) . . ?
C10 O18 Cu2 116.4(2) . . ?
O15 Cu1 O16 94.55(14) . . ?
O15 Cu1 N1 93.95(13) . . ?
O15 Cu1 N3 93.45(12) . . ?
O16 Cu1 N3 88.23(11) . . ?
O14 Cu1 O15 173.47(12) . . ?
O14 Cu1 O16 88.72(13) . . ?
O14 Cu1 N1 81.66(12) . . ?
O14 Cu1 N3 92.30(12) . . ?
N1 Cu1 O16 164.71(13) . . ?
N1 Cu1 N3 103.92(11) . . ?
O20 Cu2 N2 94.99(11) . 1_455 ?
O20 Cu2 N4 160.64(12) . . ?
O17 Cu2 O20 95.94(12) . . ?
O17 Cu2 N2 85.47(11) . 1_455 ?
O17 Cu2 N4 95.10(12) . . ?
O18 Cu2 O20 86.35(11) . . ?
O18 Cu2 O17 177.57(12) . . ?
O18 Cu2 N2 95.13(11) . 1_455 ?
O18 Cu2 N4 82.48(11) . . ?
N4 Cu2 N2 101.70(11) . 1_455 ?
C2 C1 H1 119.5 . . ?
N1 C1 H1 119.5 . . ?
N1 C1 C2 120.9(3) . . ?
C1 C2 H2 119.0 . . ?
N2 C2 C1 121.9(3) . . ?
N2 C2 H2 119.0 . . ?
C4 C3 H3 119.5 . . ?
N2 C3 H3 119.5 . . ?
N2 C3 C4 121.1(3) . . ?
C3 C4 C5 124.7(3) . . ?
N1 C4 C3 121.0(3) . . ?
N1 C4 C5 114.2(3) . . ?
O13 C5 O14 124.5(3) . . ?
O13 C5 C4 121.9(3) . . ?
O14 C5 C4 113.6(3) . . ?
C7 C6 H6 118.7 . . ?
N3 C6 H6 118.7 . . ?
N3 C6 C7 122.5(3) . . ?
C6 C7 H7 119.6 . . ?
N4 C7 C6 120.8(3) . . ?
N4 C7 H7 119.6 . . ?
C9 C8 H8 118.6 . . ?
N3 C8 H8 118.6 . . ?
N3 C8 C9 122.7(3) . . ?
C8 C9 C10 123.9(3) . . ?
N4 C9 C8 120.7(3) . . ?
N4 C9 C10 115.4(3) . . ?
O19 C10 O18 124.3(3) . . ?
O19 C10 C9 121.1(3) . . ?
O18 C10 C9 114.6(3) . . ?
C1 N1 Cu1 128.9(3) . . ?
C4 N1 Cu1 113.2(2) . . ?
C4 N1 C1 117.9(3) . . ?
C2 N2 Cu2 118.4(2) . 1_655 ?
C2 N2 C3 117.2(3) . . ?
C3 N2 Cu2 124.3(2) . 1_655 ?
C6 N3 Cu1 132.8(2) . . ?
C8 N3 Cu1 111.1(2) . . ?
C8 N3 C6 116.0(3) . . ?
C7 N4 Cu2 131.7(3) . . ?
C7 N4 C9 117.3(3) . . ?
C9 N4 Cu2 111.0(2) . . ?
H1A O1 H1B 109.5 . . ?

loop_
_geom_bond_atom_site_label_1
_geom_bond_atom_site_label_2
_geom_bond_distance
_geom_bond_site_symmetry_2
_geom_bond_publ_flag
Mo1 Mo2 3.2201(4) . ?
Mo1 Mo3 3.2117(4) . ?
Mo1 O5 2.384(2) 3_635 ?
Mo1 O5 2.114(2) . ?
Mo1 O4AA 1.950(2) . ?
Mo1 O7 1.748(2) . ?
Mo1 O4 1.956(2) . ?
Mo1 O6 1.693(2) . ?
Mo2 O5 2.346(2) . ?
Mo2 O3 1.886(3) . ?
Mo2 O4AA 2.315(2) 3_635 ?
Mo2 O0AA 1.702(3) . ?
Mo2 O2 1.705(3) . ?
Mo2 O4 1.988(2) . ?
Mo3 O12 1.891(3) . ?
Mo3 O5 2.308(2) . ?
Mo3 O10 1.699(3) . ?
Mo3 O4AA 2.005(2) . ?
Mo3 O4 2.324(2) 3_635 ?
Mo3 O8 1.707(3) . ?
Mo4 O9 1.694(3) . ?
Mo4 O12 1.929(3) 3_635 ?
Mo4 O5 2.491(2) 3_635 ?
Mo4 O11 1.717(3) . ?
Mo4 O3 1.918(3) 3_635 ?
Mo4 O7 2.233(3) . ?
O15 H15A 0.8742 . ?
O15 H15B 0.8393 . ?
O15 Cu1 1.962(3) . ?
O16 H16A 0.8302 . ?
O16 H16B 0.8650 . ?
O16 Cu1 1.990(3) . ?
O20 H20A 0.8597 . ?
O20 H20B 0.8169 . ?
O20 Cu2 1.988(3) . ?
O17 H17A 0.7787 . ?
O17 H17B 0.8797 . ?
O17 Cu2 1.974(3) . ?
O13 C5 1.224(5) . ?
O14 Cu1 1.939(3) . ?
O14 C5 1.286(4) . ?
O19 C10 1.235(4) . ?
O18 Cu2 1.938(3) . ?
O18 C10 1.275(5) . ?
Cu1 N1 1.990(3) . ?
Cu1 N3 2.390(3) . ?
Cu2 N2 2.320(3) 1_455 ?
Cu2 N4 2.007(3) . ?
C1 H1 0.9300 . ?
C1 C2 1.372(6) . ?
C1 N1 1.336(5) . ?
C2 H2 0.9300 . ?
C2 N2 1.338(5) . ?
C3 H3 0.9300 . ?
C3 C4 1.386(5) . ?
C3 N2 1.340(5) . ?
C4 C5 1.507(5) . ?
C4 N1 1.336(4) . ?
C6 H6 0.9300 . ?
C6 C7 1.389(5) . ?
C6 N3 1.332(5) . ?
C7 H7 0.9300 . ?
C7 N4 1.336(5) . ?
C8 H8 0.9300 . ?
C8 C9 1.384(5) . ?
C8 N3 1.331(5) . ?
C9 C10 1.494(5) . ?
C9 N4 1.343(4) . ?
O1 H1A 0.8492 . ?
O1 H1B 0.8502 . ?

loop_
_geom_torsion_atom_site_label_1
_geom_torsion_atom_site_label_2
_geom_torsion_atom_site_label_3
_geom_torsion_atom_site_label_4
_geom_torsion
_geom_torsion_site_symmetry_1
_geom_torsion_site_symmetry_2
_geom_torsion_site_symmetry_3
_geom_torsion_site_symmetry_4
_geom_torsion_publ_flag
Mo1 Mo2 O3 Mo4 22.73(17) . . . 3_635 ?
Mo1 Mo3 O12 Mo4 -15.59(18) . . . 3_635 ?
Mo2 Mo1 O7 Mo4 -76.71(15) . . . . ?
Mo3 Mo1 O7 Mo4 71.39(16) . . . . ?
O5 Mo1 O7 Mo4 -3.9(3) . . . . ?
O5 Mo1 O7 Mo4 -2.58(12) 3_635 . . . ?
O5 Mo2 O3 Mo4 22.57(13) . . . 3_635 ?
O5 Mo3 O12 Mo4 -18.00(14) . . . 3_635 ?
O10 Mo3 O12 Mo4 -176.12(15) . . . 3_635 ?
O4AA Mo1 O7 Mo4 73.69(14) . . . . ?
O4AA Mo2 O3 Mo4 95.78(13) 3_635 . . 3_635 ?
O4AA Mo3 O12 Mo4 -45.3(3) . . . 3_635 ?
O0AA Mo2 O3 Mo4 -175.51(15) . . . 3_635 ?
O2 Mo2 O3 Mo4 -67.50(16) . . . 3_635 ?
O4 Mo1 O7 Mo4 -78.57(14) . . . . ?
O4 Mo2 O3 Mo4 54.3(2) . . . 3_635 ?
O4 Mo3 O12 Mo4 -90.66(15) 3_635 . . 3_635 ?
O8 Mo3 O12 Mo4 75.97(17) . . . 3_635 ?
O6 Mo1 O7 Mo4 178.84(13) . . . . ?
Cu1 O14 C5 O13 179.1(3) . . . . ?
Cu1 O14 C5 C4 0.8(4) . . . . ?
Cu2 O18 C10 O19 176.3(3) . . . . ?
Cu2 O18 C10 C9 -3.4(4) . . . . ?
C1 C2 N2 Cu2 -175.6(3) . . . 1_655 ?
C1 C2 N2 C3 0.1(6) . . . . ?
C2 C1 N1 Cu1 179.6(3) . . . . ?
C2 C1 N1 C4 -1.7(6) . . . . ?
C3 C4 C5 O13 0.6(5) . . . . ?
C3 C4 C5 O14 178.9(3) . . . . ?
C3 C4 N1 Cu1 179.4(3) . . . . ?
C3 C4 N1 C1 0.5(5) . . . . ?
C4 C3 N2 Cu2 174.1(2) . . . 1_655 ?
C4 C3 N2 C2 -1.2(5) . . . . ?
C5 C4 N1 Cu1 -3.1(4) . . . . ?
C5 C4 N1 C1 177.9(3) . . . . ?
C6 C7 N4 Cu2 -178.7(3) . . . . ?
C6 C7 N4 C9 0.6(5) . . . . ?
C7 C6 N3 Cu1 177.0(3) . . . . ?
C7 C6 N3 C8 1.0(6) . . . . ?
C8 C9 C10 O19 3.3(5) . . . . ?
C8 C9 C10 O18 -177.0(3) . . . . ?
C8 C9 N4 Cu2 179.3(3) . . . . ?
C8 C9 N4 C7 -0.1(5) . . . . ?
C9 C8 N3 Cu1 -177.3(3) . . . . ?
C9 C8 N3 C6 -0.4(5) . . . . ?
C10 C9 N4 Cu2 0.2(4) . . . . ?
C10 C9 N4 C7 -179.2(3) . . . . ?
N1 C1 C2 N2 1.4(7) . . . . ?
N1 C4 C5 O13 -176.8(3) . . . . ?
N1 C4 C5 O14 1.6(4) . . . . ?
N2 C3 C4 C5 -176.2(3) . . . . ?
N2 C3 C4 N1 1.0(5) . . . . ?
N3 C6 C7 N4 -1.1(6) . . . . ?
N3 C8 C9 C10 179.0(3) . . . . ?
N3 C8 C9 N4 0.0(5) . . . . ?
N4 C9 C10 O19 -177.7(3) . . . . ?
N4 C9 C10 O18 2.0(4) . . . . ?
